data_4062968
loop_
_publ_author_name
'Javier A. Cabeza'
'Ignacio del R\'io'
'V\'ictor Riera'
'Marta Su\'arez'
'Santiago Garc\'ia-Granda'

_publ_section_title
;
Reactivity of a Triruthenium Cluster Complex Containing a
mu3-eta3-C,N2 Ligand Derived from 2-Amino-7,8-benzoquinoline.
Coupling of This Ligand with C3 Fragments and Characterization
of mu3-Vinylidene and mu-Stannylene Derivatives
;
_journal_name_full Organometallics
_journal_paper_doi 10.1021/om049797j
_journal_year 2004
_chemical_formula_moiety 'C29 H26 N2 O8 Ru3 Sn, C1.50'
_chemical_formula_sum 'C30.5 H26 N2 O8 Ru3 Sn'
_chemical_formula_weight 970.43
_space_group_IT_number 14
_symmetry_cell_setting monoclinic
_symmetry_space_group_name_Hall '-P 2yn'
_symmetry_space_group_name_H-M 'P 1 21/n 1'
_cell_angle_alpha 90.00
_cell_angle_beta 92.751(4)
_cell_angle_gamma 90.00
_cell_formula_units_Z 4
_cell_length_a 13.3400(10)
_cell_length_b 11.9377(7)
_cell_length_c 21.5467(14)
_cell_measurement_temperature 120(2)
_cell_volume 3427.3(4)
_diffrn_ambient_temperature 120(2)
_exptl_crystal_density_diffrn 1.881
_cod_original_sg_symbol_H-M 'P 21/n'
_cod_original_formula_sum 'C30.50 H26 N2 O8 Ru3 Sn'
_cod_database_code 4062968

loop_
_symmetry_equiv_pos_as_xyz
'x, y, z'
'-x+1/2, y+1/2, -z+1/2'
'-x, -y, -z'
'x-1/2, -y-1/2, z-1/2'

loop_
_atom_site_label
_atom_site_type_symbol
_atom_site_fract_x
_atom_site_fract_y
_atom_site_fract_z
_atom_site_U_iso_or_equiv
_atom_site_adp_type
_atom_site_occupancy
_atom_site_symmetry_multiplicity
_atom_site_calc_flag
_atom_site_refinement_flags
_atom_site_disorder_assembly
_atom_site_disorder_group
C1 C 0.8139(11) 0.7221(13) 0.8704(6) 0.040(4) Uani 1 1 d . . .
C2 C 0.7395(11) 0.6503(13) 0.8966(7) 0.045(4) Uani 1 1 d . . .
H2 H 0.6719 0.6699 0.8947 0.055 Uiso 1 1 calc R . .
C3 C 0.7714(13) 0.5537(15) 0.9240(7) 0.052(4) Uani 1 1 d . . .
H3 H 0.7247 0.5093 0.9432 0.062 Uiso 1 1 calc R . .
C4 C 0.8669(15) 0.5190(14) 0.9247(8) 0.058(5) Uani 1 1 d . . .
C5 C 0.9071(17) 0.4164(16) 0.9466(8) 0.069(6) Uani 1 1 d . . .
H5 H 0.8648 0.3678 0.9667 0.083 Uiso 1 1 calc R . .
C6 C 1.0004(18) 0.3853(15) 0.9405(7) 0.067(6) Uani 1 1 d . . .
H6 H 1.0212 0.3157 0.9557 0.080 Uiso 1 1 calc R . .
C7 C 1.0723(15) 0.4568(15) 0.9106(8) 0.063(5) Uani 1 1 d . . .
C8 C 1.1742(18) 0.4291(17) 0.8966(9) 0.080(7) Uani 1 1 d . . .
H8 H 1.2009 0.3611 0.9106 0.096 Uiso 1 1 calc R . .
C9 C 1.2330(16) 0.4993(18) 0.8636(9) 0.076(6) Uani 1 1 d . . .
H9 H 1.2977 0.4782 0.8545 0.091 Uiso 1 1 calc R . .
C10 C 1.1932(14) 0.6067(16) 0.8431(7) 0.061(5) Uani 1 1 d . . .
H10 H 1.2326 0.6536 0.8198 0.073 Uiso 1 1 calc R . .
C11 C 1.0975(12) 0.6413(15) 0.8573(7) 0.053(4) Uani 1 1 d . . .
C12 C 1.0403(12) 0.5655(12) 0.8904(8) 0.048(4) Uani 1 1 d . . .
C13 C 0.9375(15) 0.5921(14) 0.8998(8) 0.059(5) Uani 1 1 d . . .
C14 C 0.8288(12) 1.0166(13) 0.7693(7) 0.048(4) Uani 1 1 d . . .
C15 C 0.7737(15) 0.8181(14) 0.6960(8) 0.058(5) Uani 1 1 d . . .
C16 C 0.9553(12) 0.9133(13) 0.6944(7) 0.044(4) Uani 1 1 d . . .
C17 C 0.7678(14) 1.0619(16) 0.8902(8) 0.063(5) Uani 1 1 d . . .
C18 C 0.9097(13) 0.9203(14) 0.9497(9) 0.055(5) Uani 1 1 d . . .
C19 C 0.9741(16) 1.0829(16) 0.8681(7) 0.059(5) Uani 1 1 d . . .
C20 C 1.0947(11) 0.8282(14) 0.9244(8) 0.048(4) Uani 1 1 d . . .
C21 C 1.1202(11) 0.8847(15) 0.8070(8) 0.051(4) Uani 1 1 d . . .
C22 C 1.1125(13) 0.6877(15) 0.6749(8) 0.062(5) Uani 1 1 d . . .
H22A H 1.1343 0.7647 0.6704 0.074 Uiso 1 1 calc R . .
H22B H 1.1700 0.6445 0.6902 0.074 Uiso 1 1 calc R . .
C23 C 1.0795(14) 0.6446(16) 0.6128(9) 0.069(6) Uani 1 1 d . . .
H23A H 1.0239 0.6899 0.5966 0.083 Uiso 1 1 calc R . .
H23B H 1.0551 0.5686 0.6174 0.083 Uiso 1 1 calc R . .
C24 C 1.1601(16) 0.6442(19) 0.5663(10) 0.088(7) Uani 1 1 d . . .
H24A H 1.1790 0.7210 0.5579 0.105 Uiso 1 1 calc R . .
H24B H 1.2188 0.6063 0.5844 0.105 Uiso 1 1 calc R . .
C25 C 1.130(2) 0.589(2) 0.5072(12) 0.116(9) Uani 1 1 d . . .
H25A H 1.0725 0.6276 0.4884 0.174 Uiso 1 1 calc R . .
H25B H 1.1121 0.5127 0.5150 0.174 Uiso 1 1 calc R . .
H25C H 1.1841 0.5917 0.4797 0.174 Uiso 1 1 calc R . .
C26 C 0.9407(12) 0.5143(15) 0.7390(7) 0.056(5) Uani 1 1 d . . .
H26A H 0.9019 0.5002 0.7751 0.067 Uiso 1 1 calc R . .
H26B H 0.8961 0.5070 0.7023 0.067 Uiso 1 1 calc R . .
C27 C 1.0265(12) 0.4244(14) 0.7363(7) 0.051(4) Uani 1 1 d . . .
H27A H 1.0717 0.4463 0.7045 0.061 Uiso 1 1 calc R . .
H27B H 1.0647 0.4245 0.7758 0.061 Uiso 1 1 calc R . .
C28 C 0.9909(15) 0.3086(18) 0.7231(12) 0.092(7) Uani 1 1 d . . .
H28A H 0.9516 0.3077 0.6840 0.111 Uiso 1 1 calc R . .
H28B H 0.9478 0.2846 0.7556 0.111 Uiso 1 1 calc R . .
C29 C 1.0779(15) 0.2277(16) 0.7195(11) 0.092(7) Uani 1 1 d . . .
H29A H 1.1151 0.2260 0.7587 0.138 Uiso 1 1 calc R . .
H29B H 1.1210 0.2517 0.6876 0.138 Uiso 1 1 calc R . .
H29C H 1.0526 0.1541 0.7098 0.138 Uiso 1 1 calc R . .
C60 C 0.610(3) 0.257(3) 0.0444(19) 0.085(12) Uiso 0.50 1 d PD . .
C61 C 0.525(3) 0.333(3) 0.0415(19) 0.086(13) Uiso 0.50 1 d PD . .
C62 C 0.542(3) 0.436(3) 0.0106(16) 0.065(10) Uiso 0.50 1 d PD . .
N1 N 0.7919(9) 0.8225(11) 0.8383(6) 0.045(3) Uani 1 1 d . . .
N2 N 0.9071(10) 0.6963(11) 0.8756(5) 0.046(3) Uani 1 1 d . . .
O14 O 0.8086(9) 1.1003(9) 0.7460(5) 0.060(3) Uani 1 1 d . . .
O15 O 0.7051(10) 0.8008(10) 0.6624(6) 0.068(3) Uani 1 1 d . . .
O16 O 1.0060(10) 0.9480(11) 0.6565(5) 0.073(4) Uani 1 1 d . . .
O17 O 0.7000(10) 1.1157(11) 0.9054(6) 0.074(4) Uani 1 1 d . . .
O18 O 0.9183(9) 0.8963(9) 0.9999(6) 0.058(3) Uani 1 1 d . . .
O19 O 1.0336(10) 1.1496(11) 0.8651(5) 0.068(4) Uani 1 1 d . . .
O20 O 1.1447(9) 0.8395(10) 0.9703(5) 0.061(3) Uani 1 1 d . . .
O21 O 1.1800(9) 0.9350(11) 0.7832(6) 0.076(4) Uani 1 1 d . . .
Ru1 Ru 0.87429(9) 0.86156(10) 0.75598(5) 0.0445(4) Uani 1 1 d . . .
Ru2 Ru 0.87479(9) 0.96793(11) 0.86609(5) 0.0466(4) Uani 1 1 d . . .
Ru3 Ru 1.02558(9) 0.80005(10) 0.84678(6) 0.0451(4) Uani 1 1 d . . .
Sn1 Sn 0.99872(8) 0.68232(9) 0.74379(5) 0.0489(4) Uani 1 1 d . . .
H1 H 0.7201 0.8367 0.8324 0.059 Uiso 1 1 d . . .

loop_
_atom_site_aniso_label
_atom_site_aniso_U_11
_atom_site_aniso_U_22
_atom_site_aniso_U_33
_atom_site_aniso_U_23
_atom_site_aniso_U_13
_atom_site_aniso_U_12
C1 0.031(9) 0.051(10) 0.037(8) -0.002(7) 0.007(7) -0.011(7)
C2 0.033(9) 0.058(11) 0.045(9) 0.003(8) 0.005(7) -0.020(8)
C3 0.051(11) 0.063(12) 0.042(9) 0.006(8) 0.007(8) -0.013(9)
C4 0.082(14) 0.041(11) 0.050(10) 0.016(8) 0.000(9) 0.004(10)
C5 0.094(16) 0.062(13) 0.053(11) -0.016(10) 0.025(11) -0.012(12)
C6 0.125(19) 0.036(10) 0.039(9) 0.005(8) -0.003(11) 0.013(12)
C7 0.083(14) 0.056(12) 0.048(10) -0.005(9) -0.012(10) 0.027(11)
C8 0.111(19) 0.048(12) 0.076(14) -0.012(10) -0.037(13) 0.044(12)
C9 0.069(14) 0.079(16) 0.078(14) -0.017(12) -0.014(11) -0.003(12)
C10 0.077(14) 0.073(13) 0.033(9) -0.011(8) 0.005(9) 0.006(11)
C11 0.046(10) 0.066(12) 0.047(9) -0.009(9) 0.009(8) 0.001(9)
C12 0.052(11) 0.026(9) 0.064(10) -0.009(8) -0.021(9) 0.014(8)
C13 0.087(14) 0.039(10) 0.050(10) -0.013(8) -0.007(10) 0.009(10)
C14 0.058(11) 0.031(9) 0.055(10) 0.014(8) -0.009(8) -0.003(8)
C15 0.069(13) 0.058(12) 0.047(10) -0.001(8) -0.011(9) 0.015(10)
C16 0.041(10) 0.043(10) 0.047(9) -0.006(8) -0.006(8) 0.001(7)
C17 0.063(13) 0.076(13) 0.049(10) -0.026(9) 0.006(9) 0.005(10)
C18 0.050(11) 0.052(11) 0.061(11) -0.028(9) -0.011(9) 0.025(9)
C19 0.083(14) 0.059(12) 0.034(9) 0.000(8) 0.002(9) -0.004(11)
C20 0.025(8) 0.060(11) 0.058(10) 0.019(9) 0.004(8) 0.015(7)
C21 0.025(9) 0.066(12) 0.062(11) -0.006(9) 0.002(8) -0.002(8)
C22 0.043(10) 0.079(13) 0.065(12) 0.003(10) 0.012(9) 0.007(9)
C23 0.064(13) 0.070(13) 0.077(13) 0.003(11) 0.037(11) 0.008(10)
C24 0.079(15) 0.111(18) 0.074(14) -0.019(13) 0.007(12) -0.014(14)
C25 0.11(2) 0.12(2) 0.12(2) -0.005(17) -0.008(17) 0.018(17)
C26 0.041(10) 0.091(13) 0.034(8) -0.001(8) -0.017(7) 0.015(9)
C27 0.045(10) 0.061(11) 0.045(9) -0.002(8) -0.009(8) 0.008(9)
C28 0.062(14) 0.094(18) 0.122(19) -0.023(14) 0.014(13) -0.010(13)
C29 0.078(15) 0.050(12) 0.15(2) -0.002(13) 0.025(15) 0.003(11)
N1 0.034(7) 0.055(9) 0.046(7) 0.001(6) 0.001(6) 0.020(6)
N2 0.045(8) 0.059(9) 0.034(7) 0.002(6) 0.000(6) 0.011(7)
O14 0.078(9) 0.037(7) 0.063(7) -0.003(6) -0.005(6) -0.010(6)
O15 0.069(9) 0.062(8) 0.071(8) 0.020(6) -0.017(7) -0.001(7)
O16 0.073(9) 0.093(10) 0.053(7) 0.004(7) 0.013(7) -0.015(8)
O17 0.076(9) 0.078(9) 0.067(8) -0.021(7) 0.006(7) 0.010(8)
O18 0.066(8) 0.054(8) 0.054(7) -0.002(6) -0.007(6) -0.003(6)
O19 0.081(9) 0.064(8) 0.060(8) -0.007(6) -0.004(7) -0.025(7)
O20 0.065(8) 0.068(8) 0.051(7) 0.004(6) -0.003(6) -0.006(6)
O21 0.054(8) 0.083(9) 0.092(9) -0.011(8) 0.008(7) -0.039(7)
Ru1 0.0461(8) 0.0457(8) 0.0415(7) 0.0009(6) 0.0006(6) 0.0007(6)
Ru2 0.0475(8) 0.0487(8) 0.0435(7) -0.0011(6) 0.0021(6) 0.0031(6)
Ru3 0.0393(7) 0.0494(8) 0.0465(7) -0.0005(6) 0.0024(6) 0.0008(6)
Sn1 0.0484(7) 0.0504(7) 0.0485(7) -0.0018(5) 0.0065(5) -0.0006(5)

loop_
_geom_bond_atom_site_label_1
_geom_bond_atom_site_label_2
_geom_bond_distance
_geom_bond_site_symmetry_2
_geom_bond_publ_flag
C1 N2 1.282(18) . ?
C1 N1 1.408(19) . ?
C1 C2 1.446(19) . ?
C2 C3 1.35(2) . ?
C2 H2 0.9300 . ?
C3 C4 1.34(2) . ?
C3 H3 0.9300 . ?
C4 C13 1.41(2) . ?
C4 C5 1.41(2) . ?
C5 C6 1.31(3) . ?
C5 H5 0.9300 . ?
C6 C7 1.46(3) . ?
C6 H6 0.9300 . ?
C7 C12 1.43(2) . ?
C7 C8 1.45(3) . ?
C8 C9 1.37(3) . ?
C8 H8 0.9300 . ?
C9 C10 1.45(3) . ?
C9 H9 0.9300 . ?
C10 C11 1.39(2) . ?
C10 H10 0.9300 . ?
C11 C12 1.40(2) . ?
C11 Ru3 2.131(17) . ?
C12 C13 1.43(2) . ?
C13 N2 1.40(2) . ?
C14 O14 1.145(17) . ?
C14 Ru1 1.973(16) . ?
C14 Ru2 2.223(16) . ?
C15 O15 1.16(2) . ?
C15 Ru1 1.891(19) . ?
C16 O16 1.163(17) . ?
C16 Ru1 1.856(17) . ?
C17 O17 1.168(19) . ?
C17 Ru2 1.908(19) . ?
C18 O18 1.119(19) . ?
C18 Ru2 1.93(2) . ?
C19 O19 1.13(2) . ?
C19 Ru2 1.91(2) . ?
C20 O20 1.174(18) . ?
C20 Ru3 1.900(18) . ?
C21 O21 1.139(17) . ?
C21 Ru3 1.859(17) . ?
C22 C23 1.48(2) . ?
C22 Sn1 2.174(15) . ?
C22 H22A 0.9700 . ?
C22 H22B 0.9700 . ?
C23 C24 1.50(2) . ?
C23 H23A 0.9700 . ?
C23 H23B 0.9700 . ?
C24 C25 1.47(3) . ?
C24 H24A 0.9700 . ?
C24 H24B 0.9700 . ?
C25 H25A 0.9600 . ?
C25 H25B 0.9600 . ?
C25 H25C 0.9600 . ?
C26 C27 1.57(2) . ?
C26 Sn1 2.150(18) . ?
C26 H26A 0.9700 . ?
C26 H26B 0.9700 . ?
C27 C28 1.49(2) . ?
C27 H27A 0.9700 . ?
C27 H27B 0.9700 . ?
C28 C29 1.51(3) . ?
C28 H28A 0.9700 . ?
C28 H28B 0.9700 . ?
C29 H29A 0.9600 . ?
C29 H29B 0.9600 . ?
C29 H29C 0.9600 . ?
C60 C61 1.450(19) . ?
C61 C62 1.417(19) . ?
N1 Ru2 2.129(13) . ?
N1 Ru1 2.181(12) . ?
N1 H1 0.97499 . ?
N2 Ru3 2.124(13) . ?
Ru1 Ru2 2.6908(17) . ?
Ru1 Sn1 2.7285(16) . ?
Ru1 Ru3 2.8392(18) . ?
Ru2 Ru3 2.8837(17) . ?
Ru3 Sn1 2.6367(16) . ?
